data_7101330
loop_
_publ_author_name
'Robert W. McGaff'
'Matthew J. Bierman'
'Ilia Guzei'
'Heidi M. Kieler'
'Peter J. Liska'

_publ_section_title
;
Chiral iron(III) and cobalt(III) complexes containing
a new pentadentate "helmet" phthalocyaninato ligand
;
_journal_issue 31
_journal_name_full 'Chemical Communications'
_journal_paper_doi 10.1039/b606537f
_journal_year 2006
_chemical_formula_moiety 'C43 H32.38 Fe N11 O3.19'
_chemical_formula_sum 'C43 H32.38 Fe N11 O3.19'
_chemical_formula_weight 810.07
_chemical_name_systematic
;
?
;
_space_group_IT_number 14
_space_group_name_Hall '-P 2yn'
_space_group_name_H-M_alt 'P 1 21/n 1'
_symmetry_cell_setting monoclinic
_symmetry_Int_Tables_number 14
_symmetry_space_group_name_Hall '-P 2yn'
_symmetry_space_group_name_H-M 'P 1 21/n 1'
_atom_sites_solution_hydrogens geom
_atom_sites_solution_primary direct
_atom_sites_solution_secondary difmap
_audit_creation_method SHELXL-97
_cell_angle_alpha 90.00
_cell_angle_beta 109.8550(10)
_cell_angle_gamma 90.00
_cell_formula_units_Z 4
_cell_length_a 14.9070(9)
_cell_length_b 13.6717(8)
_cell_length_c 18.8658(12)
_cell_measurement_reflns_used 19198
_cell_measurement_temperature 100(2)
_cell_measurement_theta_max 26.3780
_cell_measurement_theta_min 2.2955
_cell_volume 3616.4(4)
_computing_cell_refinement 'SAINT Ver. 6.22 (Bruker-AXS, 2003)'
_computing_data_collection 'SMART Ver. 5.622 (Bruker-AXS, 2003)'
_computing_data_reduction 'SAINT Ver. 6.22'
_computing_molecular_graphics 'SHELXTL Ver. 6.10'
_computing_publication_material 'SHELXTL Ver. 6.10'
_computing_structure_refinement 'SHELXTL Ver. 6.10'
_computing_structure_solution 'SHELXTL Ver. 6.10 (Bruker-AXS, 2003)'
_diffrn_ambient_temperature 100(2)
_diffrn_measured_fraction_theta_full 0.999
_diffrn_measured_fraction_theta_max 0.999
_diffrn_measurement_device_type 'Bruker CCD-1000 area detector'
_diffrn_measurement_method '0.30\% \w scans'
_diffrn_radiation_monochromator graphite
_diffrn_radiation_source 'fine-focus sealed tube'
_diffrn_radiation_type Mo-K\a
_diffrn_radiation_wavelength 0.71073
_diffrn_reflns_av_R_equivalents 0.0260
_diffrn_reflns_av_sigmaI/netI 0.0179
_diffrn_reflns_limit_h_max 18
_diffrn_reflns_limit_h_min -18
_diffrn_reflns_limit_k_max 17
_diffrn_reflns_limit_k_min -17
_diffrn_reflns_limit_l_max 23
_diffrn_reflns_limit_l_min -23
_diffrn_reflns_number 39149
_diffrn_reflns_theta_full 26.38
_diffrn_reflns_theta_max 26.38
_diffrn_reflns_theta_min 1.88
_diffrn_standards_number 0
_exptl_absorpt_coefficient_mu 0.478
_exptl_absorpt_correction_T_max 0.8980
_exptl_absorpt_correction_T_min 0.8244
_exptl_absorpt_correction_type multi-scan
_exptl_absorpt_process_details
;
SADABS (Bruker-AXS, 2003)
;
_exptl_crystal_colour colorless
_exptl_crystal_density_diffrn 1.488
_exptl_crystal_density_method 'not measured'
_exptl_crystal_description block
_exptl_crystal_F_000 1676
_exptl_crystal_size_max 0.42
_exptl_crystal_size_mid 0.28
_exptl_crystal_size_min 0.23
_refine_diff_density_max 0.397
_refine_diff_density_min -0.350
_refine_diff_density_rms 0.055
_refine_ls_extinction_method none
_refine_ls_goodness_of_fit_ref 1.024
_refine_ls_hydrogen_treatment mixed
_refine_ls_matrix_type full
_refine_ls_number_parameters 553
_refine_ls_number_reflns 7398
_refine_ls_number_restraints 3
_refine_ls_restrained_S_all 1.024
_refine_ls_R_factor_all 0.0366
_refine_ls_R_factor_gt 0.0311
_refine_ls_shift/su_max 0.001
_refine_ls_shift/su_mean 0.000
_refine_ls_structure_factor_coef Fsqd
_refine_ls_weighting_details 'calc w=1/[\s^2^(Fo^2^)+(0.0426P)^2^+2.7160P] where P=(Fo^2^+2Fc^2^)/3'
_refine_ls_weighting_scheme calc
_refine_ls_wR_factor_gt 0.0804
_refine_ls_wR_factor_ref 0.0847
_reflns_number_gt 6565
_reflns_number_total 7398
_reflns_threshold_expression I>2\s(I)
_cod_data_source_file b606537f.txt
_cod_depositor_comments
;
The following automatic conversions were performed:
'_symmetry_cell_setting' value 'Monoclinic' changed to 'monoclinic'
according to '/home/saulius/struct/CIF-dictionaries/cif_core.dic'
dictionary named 'cif_core.dic' version 2.4.1 from 2010-06-29.

Automatic conversion script
Id: cif_fix_enum 1527 2010-12-29 10:47:43Z saulius 
;
_cod_original_sg_symbol_Hall '-P 2yn '
_cod_original_sg_symbol_H-M 'P 1 21/n 1 '
_cod_database_code 7101330

loop_
_symmetry_equiv_pos_as_xyz
'x, y, z'
'-x+1/2, y+1/2, -z+1/2'
'-x, -y, -z'
'x-1/2, -y-1/2, z-1/2'

loop_
_atom_site_label
_atom_site_type_symbol
_atom_site_fract_x
_atom_site_fract_y
_atom_site_fract_z
_atom_site_U_iso_or_equiv
_atom_site_adp_type
_atom_site_occupancy
_atom_site_symmetry_multiplicity
_atom_site_calc_flag
_atom_site_refinement_flags
_atom_site_disorder_assembly
_atom_site_disorder_group
Fe Fe 0.541561(14) 0.453254(15) 0.760610(11) 0.01301(7) Uani 1 1 d . A 1
N1 N 0.58309(9) 0.45297(9) 0.67556(7) 0.0154(3) Uani 1 1 d . A 1
N2 N 0.44288(9) 0.38240(10) 0.58359(7) 0.0171(3) Uani 1 1 d . A 1
N3 N 0.41619(9) 0.43242(9) 0.69671(7) 0.0153(3) Uani 1 1 d . A 1
N4 N 0.33148(9) 0.43381(9) 0.78870(7) 0.0160(3) Uani 1 1 d . A 1
N5 N 0.50305(9) 0.44063(9) 0.84657(7) 0.0146(3) Uani 1 1 d . A 1
N6 N 0.65857(9) 0.43850(9) 0.94360(7) 0.0161(3) Uani 1 1 d . A 1
N7 N 0.66387(9) 0.48935(9) 0.82356(7) 0.0142(2) Uani 1 1 d . A 1
N8 N 0.74370(9) 0.51669(10) 0.73036(7) 0.0161(3) Uani 1 1 d . A 1
N9 N 0.34241(9) 0.58104(10) 0.72234(7) 0.0153(3) Uani 1 1 d . A 1
N10 N 0.51338(9) 0.58658(9) 0.75080(7) 0.0146(3) Uani 1 1 d . A 1
N11 N 0.67087(9) 0.65124(9) 0.77135(7) 0.0153(3) Uani 1 1 d . A 1
O1 O 0.57241(8) 0.31046(8) 0.76713(6) 0.0181(2) Uani 1 1 d D A 1
H1A H 0.6307(3) 0.2982(14) 0.7775(10) 0.022 Uiso 1 1 d D B 1
H1B H 0.542(2) 0.284(6) 0.793(4) 0.022 Uiso 0.19 1 d PD C 1
O2 O 0.74889(8) 0.77423(9) 0.69661(7) 0.0243(3) Uani 1 1 d . D 1
H2 H 0.7309 0.7375 0.7249 0.036 Uiso 1 1 calc R D 1
O3 O 0.17538(9) 0.64714(12) 0.74763(9) 0.0456(4) Uani 1 1 d . E 1
H3 H 0.2224 0.6265 0.7370 0.068 Uiso 1 1 calc R E 1
C1 C 0.67705(11) 0.47242(11) 0.67834(9) 0.0159(3) Uani 1 1 d . A 1
C2 C 0.68634(11) 0.43506(11) 0.60767(9) 0.0173(3) Uani 1 1 d . A 1
C3 C 0.76304(12) 0.43396(12) 0.58198(9) 0.0199(3) Uani 1 1 d . A 1
H3A H 0.8236 0.4590 0.6118 0.024 Uiso 1 1 calc R A 1
C4 C 0.74778(12) 0.39465(12) 0.51066(9) 0.0228(3) Uani 1 1 d . A 1
H4A H 0.7990 0.3922 0.4915 0.027 Uiso 1 1 calc R A 1
C5 C 0.65868(13) 0.35889(12) 0.46696(9) 0.0235(3) Uani 1 1 d . A 1
H5A H 0.6503 0.3324 0.4186 0.028 Uiso 1 1 calc R A 1
C6 C 0.58149(12) 0.36114(12) 0.49276(9) 0.0207(3) Uani 1 1 d . A 1
H6A H 0.5205 0.3377 0.4626 0.025 Uiso 1 1 calc R A 1
C7 C 0.59718(11) 0.39885(11) 0.56403(9) 0.0176(3) Uani 1 1 d . A 1
C8 C 0.53347(11) 0.41005(11) 0.60881(8) 0.0160(3) Uani 1 1 d . A 1
C9 C 0.38746(11) 0.40450(11) 0.62593(8) 0.0159(3) Uani 1 1 d . A 1
C10 C 0.28231(11) 0.40339(11) 0.59568(9) 0.0173(3) Uani 1 1 d . A 1
C11 C 0.21911(12) 0.37045(12) 0.52730(9) 0.0210(3) Uani 1 1 d . A 1
H11A H 0.2412 0.3423 0.4902 0.025 Uiso 1 1 calc R A 1
C12 C 0.12214(12) 0.38034(13) 0.51529(10) 0.0245(4) Uani 1 1 d . A 1
H12A H 0.0770 0.3571 0.4696 0.029 Uiso 1 1 calc R A 1
C13 C 0.09022(11) 0.42359(13) 0.56884(9) 0.0230(3) Uani 1 1 d . A 1
H13A H 0.0236 0.4302 0.5589 0.028 Uiso 1 1 calc R A 1
C14 C 0.15421(11) 0.45770(12) 0.63727(9) 0.0196(3) Uani 1 1 d . A 1
H14A H 0.1323 0.4884 0.6736 0.023 Uiso 1 1 calc R A 1
C15 C 0.25065(11) 0.44501(11) 0.65011(8) 0.0164(3) Uani 1 1 d . A 1
C16 C 0.33737(10) 0.47263(11) 0.71795(8) 0.0157(3) Uani 1 1 d . A 1
C17 C 0.40942(11) 0.42199(11) 0.84430(8) 0.0151(3) Uani 1 1 d . A 1
C18 C 0.41535(11) 0.38558(11) 0.91988(8) 0.0164(3) Uani 1 1 d . A 1
C19 C 0.34644(11) 0.35555(11) 0.94925(9) 0.0185(3) Uani 1 1 d . A 1
H19A H 0.2806 0.3571 0.9197 0.022 Uiso 1 1 calc R A 1
C20 C 0.37697(12) 0.32294(12) 1.02380(9) 0.0203(3) Uani 1 1 d . A 1
H20A H 0.3312 0.3012 1.0452 0.024 Uiso 1 1 calc R A 1
C21 C 0.47340(12) 0.32174(12) 1.06738(9) 0.0210(3) Uani 1 1 d . A 1
H21A H 0.4924 0.2982 1.1177 0.025 Uiso 1 1 calc R A 1
C22 C 0.54248(11) 0.35453(12) 1.03829(9) 0.0190(3) Uani 1 1 d . A 1
H22A H 0.6082 0.3553 1.0682 0.023 Uiso 1 1 calc R A 1
C23 C 0.51173(11) 0.38594(11) 0.96419(8) 0.0159(3) Uani 1 1 d . A 1
C24 C 0.56535(11) 0.42355(11) 0.91693(8) 0.0153(3) Uani 1 1 d . A 1
C25 C 0.69970(10) 0.48229(11) 0.89734(8) 0.0153(3) Uani 1 1 d . A 1
C26 C 0.79290(11) 0.53177(11) 0.92526(9) 0.0165(3) Uani 1 1 d . A 1
C27 C 0.85758(11) 0.54286(12) 0.99772(9) 0.0192(3) Uani 1 1 d . A 1
H27A H 0.8467 0.5139 1.0399 0.023 Uiso 1 1 calc R A 1
C28 C 0.93912(11) 0.59804(12) 1.00626(9) 0.0221(3) Uani 1 1 d . A 1
H28A H 0.9850 0.6067 1.0551 0.027 Uiso 1 1 calc R A 1
C29 C 0.95453(11) 0.64078(12) 0.94436(10) 0.0217(3) Uani 1 1 d . A 1
H29A H 1.0110 0.6776 0.9516 0.026 Uiso 1 1 calc R A 1
C30 C 0.88841(11) 0.63043(11) 0.87181(9) 0.0187(3) Uani 1 1 d . A 1
H30A H 0.8984 0.6604 0.8297 0.022 Uiso 1 1 calc R A 1
C31 C 0.80784(10) 0.57498(11) 0.86343(9) 0.0163(3) Uani 1 1 d . A 1
C32 C 0.72011(10) 0.55620(11) 0.79401(9) 0.0155(3) Uani 1 1 d . A 1
C33 C 0.42281(11) 0.62549(11) 0.73447(8) 0.0150(3) Uani 1 1 d . A 1
C34 C 0.43188(11) 0.73297(11) 0.72867(8) 0.0152(3) Uani 1 1 d . A 1
C35 C 0.36434(11) 0.80679(12) 0.71361(8) 0.0176(3) Uani 1 1 d . A 1
H35A H 0.2998 0.7933 0.7082 0.021 Uiso 1 1 calc R A 1
C36 C 0.39470(12) 0.90163(12) 0.70672(9) 0.0212(3) Uani 1 1 d . A 1
H36A H 0.3497 0.9536 0.6951 0.025 Uiso 1 1 calc R A 1
C37 C 0.48975(12) 0.92168(12) 0.71650(10) 0.0230(3) Uani 1 1 d . A 1
H37A H 0.5084 0.9871 0.7116 0.028 Uiso 1 1 calc R A 1
C38 C 0.55820(11) 0.84766(12) 0.73332(9) 0.0190(3) Uani 1 1 d . A 1
H38A H 0.6233 0.8615 0.7409 0.023 Uiso 1 1 calc R A 1
C39 C 0.52756(10) 0.75326(11) 0.73851(8) 0.0157(3) Uani 1 1 d . A 1
C40 C 0.57925(11) 0.65863(11) 0.75500(8) 0.0145(3) Uani 1 1 d . A 1
C41 C 0.53398(15) 0.23510(15) 0.80195(13) 0.0242(4) Uani 0.81 1 d P A 1
H41A H 0.5614 0.2412 0.8569 0.036 Uiso 0.81 1 calc PR A 1
H41B H 0.5499 0.1708 0.7866 0.036 Uiso 0.81 1 calc PR A 1
H41C H 0.4645 0.2420 0.7860 0.036 Uiso 0.81 1 calc PR A 1
C42 C 0.69186(13) 0.75677(14) 0.62029(10) 0.0295(4) Uani 1 1 d . D 1
H42A H 0.6281 0.7842 0.6106 0.044 Uiso 1 1 calc R D 1
H42B H 0.6868 0.6862 0.6108 0.044 Uiso 1 1 calc R D 1
H42C H 0.7214 0.7879 0.5869 0.044 Uiso 1 1 calc R D 1
C43 C 0.20353(15) 0.66646(19) 0.82518(14) 0.0508(6) Uani 1 1 d . E 1
H43A H 0.2493 0.7207 0.8378 0.076 Uiso 1 1 calc R E 1
H43B H 0.2335 0.6080 0.8534 0.076 Uiso 1 1 calc R E 1
H43C H 0.1475 0.6842 0.8384 0.076 Uiso 1 1 calc R E 1
O4 O 0.5001(5) 0.1981(5) 0.8459(4) 0.0261(14) Uani 0.19 1 d P F 2
H4B H 0.4426 0.1856 0.8390 0.039 Uiso 0.19 1 calc PR F 2
C44 C 0.5451(8) 0.1133(7) 0.8294(6) 0.035(2) Uani 0.19 1 d P F 2
H44A H 0.5138 0.0949 0.7765 0.052 Uiso 0.19 1 calc PR F 2
H44B H 0.5400 0.0592 0.8619 0.052 Uiso 0.19 1 calc PR F 2
H44C H 0.6126 0.1274 0.8384 0.052 Uiso 0.19 1 calc PR F 2

loop_
_atom_site_aniso_label
_atom_site_aniso_U_11
_atom_site_aniso_U_22
_atom_site_aniso_U_33
_atom_site_aniso_U_23
_atom_site_aniso_U_13
_atom_site_aniso_U_12
Fe 0.01168(11) 0.01530(12) 0.01192(11) -0.00052(8) 0.00382(8) -0.00010(8)
N1 0.0136(6) 0.0173(6) 0.0150(6) -0.0009(5) 0.0046(5) -0.0010(5)
N2 0.0171(6) 0.0181(6) 0.0159(6) -0.0010(5) 0.0053(5) -0.0013(5)
N3 0.0148(6) 0.0168(6) 0.0145(6) 0.0000(5) 0.0054(5) -0.0013(5)
N4 0.0147(6) 0.0184(6) 0.0154(6) -0.0002(5) 0.0058(5) -0.0009(5)
N5 0.0123(6) 0.0168(6) 0.0143(6) -0.0006(5) 0.0040(5) -0.0005(5)
N6 0.0148(6) 0.0173(6) 0.0151(6) 0.0004(5) 0.0038(5) 0.0005(5)
N7 0.0128(6) 0.0153(6) 0.0152(6) -0.0004(5) 0.0057(5) 0.0006(5)
N8 0.0153(6) 0.0179(6) 0.0160(6) 0.0012(5) 0.0065(5) 0.0012(5)
N9 0.0133(6) 0.0196(7) 0.0126(6) 0.0000(5) 0.0037(5) 0.0003(5)
N10 0.0126(6) 0.0177(6) 0.0132(6) 0.0005(5) 0.0040(5) 0.0001(5)
N11 0.0135(6) 0.0173(6) 0.0150(6) 0.0001(5) 0.0044(5) 0.0004(5)
O1 0.0165(5) 0.0180(6) 0.0210(6) 0.0005(4) 0.0078(4) -0.0006(4)
O2 0.0188(6) 0.0257(6) 0.0289(6) 0.0043(5) 0.0088(5) -0.0044(5)
O3 0.0195(6) 0.0532(9) 0.0580(10) -0.0269(8) 0.0052(6) 0.0075(6)
C1 0.0162(7) 0.0160(7) 0.0172(7) 0.0032(6) 0.0080(6) 0.0024(6)
C2 0.0209(8) 0.0156(7) 0.0165(7) 0.0024(6) 0.0078(6) 0.0022(6)
C3 0.0203(8) 0.0205(8) 0.0213(8) 0.0032(6) 0.0104(6) 0.0016(6)
C4 0.0283(9) 0.0230(8) 0.0231(8) 0.0038(7) 0.0165(7) 0.0047(7)
C5 0.0341(9) 0.0215(8) 0.0184(8) 0.0000(6) 0.0134(7) 0.0021(7)
C6 0.0257(8) 0.0187(8) 0.0178(8) 0.0004(6) 0.0076(6) -0.0001(6)
C7 0.0208(8) 0.0155(7) 0.0182(7) 0.0027(6) 0.0086(6) 0.0014(6)
C8 0.0201(8) 0.0145(7) 0.0138(7) 0.0014(6) 0.0062(6) 0.0013(6)
C9 0.0169(7) 0.0140(7) 0.0154(7) 0.0007(6) 0.0037(6) -0.0022(6)
C10 0.0166(7) 0.0163(7) 0.0177(7) 0.0021(6) 0.0044(6) -0.0024(6)
C11 0.0218(8) 0.0204(8) 0.0189(8) -0.0022(6) 0.0045(6) -0.0033(6)
C12 0.0211(8) 0.0266(9) 0.0198(8) -0.0023(7) -0.0008(6) -0.0058(7)
C13 0.0137(7) 0.0265(9) 0.0253(8) 0.0020(7) 0.0021(6) -0.0030(6)
C14 0.0166(7) 0.0222(8) 0.0192(8) 0.0018(6) 0.0051(6) -0.0020(6)
C15 0.0155(7) 0.0166(7) 0.0148(7) 0.0026(6) 0.0024(6) -0.0029(6)
C16 0.0119(7) 0.0197(8) 0.0147(7) 0.0002(6) 0.0035(6) -0.0011(6)
C17 0.0156(7) 0.0145(7) 0.0167(7) -0.0016(6) 0.0073(6) -0.0006(6)
C18 0.0186(7) 0.0147(7) 0.0157(7) -0.0013(6) 0.0058(6) 0.0000(6)
C19 0.0184(7) 0.0192(8) 0.0189(8) -0.0020(6) 0.0077(6) -0.0017(6)
C20 0.0250(8) 0.0201(8) 0.0195(8) -0.0014(6) 0.0123(6) -0.0025(6)
C21 0.0287(9) 0.0206(8) 0.0145(7) 0.0005(6) 0.0084(6) -0.0002(7)
C22 0.0206(8) 0.0192(8) 0.0156(7) -0.0005(6) 0.0043(6) 0.0007(6)
C23 0.0184(7) 0.0138(7) 0.0171(7) -0.0023(6) 0.0079(6) -0.0007(6)
C24 0.0179(7) 0.0131(7) 0.0146(7) -0.0007(6) 0.0053(6) 0.0016(6)
C25 0.0132(7) 0.0148(7) 0.0167(7) -0.0006(6) 0.0034(6) 0.0031(6)
C26 0.0137(7) 0.0158(7) 0.0196(8) -0.0012(6) 0.0051(6) 0.0019(6)
C27 0.0164(7) 0.0208(8) 0.0184(8) -0.0001(6) 0.0030(6) 0.0025(6)
C28 0.0169(8) 0.0244(8) 0.0202(8) -0.0034(6) 0.0002(6) 0.0006(6)
C29 0.0141(7) 0.0205(8) 0.0286(9) -0.0032(7) 0.0048(6) -0.0017(6)
C30 0.0159(7) 0.0177(7) 0.0226(8) -0.0003(6) 0.0065(6) 0.0008(6)
C31 0.0126(7) 0.0170(7) 0.0180(7) -0.0018(6) 0.0036(6) 0.0032(6)
C32 0.0124(7) 0.0167(7) 0.0176(7) -0.0001(6) 0.0054(6) -0.0003(6)
C33 0.0147(7) 0.0211(8) 0.0092(7) -0.0001(5) 0.0039(5) 0.0021(6)
C34 0.0158(7) 0.0195(8) 0.0100(7) -0.0004(6) 0.0038(5) -0.0003(6)
C35 0.0156(7) 0.0221(8) 0.0147(7) 0.0006(6) 0.0047(6) 0.0023(6)
C36 0.0215(8) 0.0217(8) 0.0208(8) 0.0025(6) 0.0074(6) 0.0064(6)
C37 0.0257(8) 0.0179(8) 0.0262(9) 0.0029(7) 0.0100(7) -0.0005(6)
C38 0.0176(7) 0.0200(8) 0.0202(8) -0.0001(6) 0.0074(6) -0.0015(6)
C39 0.0154(7) 0.0201(8) 0.0116(7) 0.0003(6) 0.0046(6) 0.0015(6)
C40 0.0161(7) 0.0170(7) 0.0101(7) -0.0005(5) 0.0040(5) -0.0006(6)
C41 0.0288(11) 0.0172(10) 0.0314(11) 0.0001(9) 0.0165(9) -0.0029(8)
C42 0.0319(10) 0.0318(10) 0.0272(9) 0.0003(7) 0.0131(8) -0.0029(8)
C43 0.0285(10) 0.0539(14) 0.0614(15) -0.0316(12) 0.0040(10) 0.0019(10)
O4 0.024(3) 0.032(4) 0.022(3) -0.003(3) 0.008(3) 0.003(3)
C44 0.040(6) 0.026(5) 0.038(6) -0.004(4) 0.013(5) 0.007(4)

loop_
_atom_type_symbol
_atom_type_description
_atom_type_scat_dispersion_real
_atom_type_scat_dispersion_imag
_atom_type_scat_source
C C 0.0033 0.0016 'International Tables Vol C Tables 4.2.6.8 and 6.1.1.4'
H H 0.0000 0.0000 'International Tables Vol C Tables 4.2.6.8 and 6.1.1.4'
N N 0.0061 0.0033 'International Tables Vol C Tables 4.2.6.8 and 6.1.1.4'
O O 0.0106 0.0060 'International Tables Vol C Tables 4.2.6.8 and 6.1.1.4'
Fe Fe 0.3463 0.8444 'International Tables Vol C Tables 4.2.6.8 and 6.1.1.4'

loop_
_geom_angle_atom_site_label_1
_geom_angle_atom_site_label_2
_geom_angle_atom_site_label_3
_geom_angle
_geom_angle_publ_flag
N10 Fe N3 86.72(6) yes
N10 Fe N7 86.76(5) yes
N3 Fe N7 173.48(6) yes
N10 Fe N5 92.88(5) yes
N3 Fe N5 90.62(5) yes
N7 Fe N5 89.66(5) yes
N10 Fe N1 92.58(5) yes
N3 Fe N1 89.78(5) yes
N7 Fe N1 90.56(5) yes
N5 Fe N1 174.54(6) yes
N10 Fe O1 177.73(5) yes
N3 Fe O1 92.84(5) yes
N7 Fe O1 93.68(5) yes
N5 Fe O1 89.35(5) yes
N1 Fe O1 85.19(5) yes
C8 N1 C1 109.72(13) ?
C8 N1 Fe 123.45(10) ?
C1 N1 Fe 124.84(10) ?
C8 N2 C9 118.20(13) ?
C9 N3 C16 111.78(12) ?
C9 N3 Fe 127.54(11) ?
C16 N3 Fe 118.91(10) ?
C17 N4 C16 118.16(13) ?
C24 N5 C17 109.97(12) ?
C24 N5 Fe 123.01(10) ?
C17 N5 Fe 125.06(10) ?
C24 N6 C25 117.83(13) ?
C25 N7 C32 111.58(12) ?
C25 N7 Fe 127.61(11) ?
C32 N7 Fe 118.72(10) ?
C1 N8 C32 117.44(13) ?
C33 N9 C16 120.35(13) ?
C40 N10 C33 111.16(13) ?
C40 N10 Fe 124.22(10) ?
C33 N10 Fe 124.54(11) ?
C40 N11 C32 121.00(13) ?
C41 O1 Fe 127.39(11) ?
C41 O1 H1A 106.9(13) ?
Fe O1 H1A 114.0(13) ?
C41 O1 H1B 21(6) ?
Fe O1 H1B 107(6) ?
H1A O1 H1B 119.4(6) ?
C42 O2 H2 109.5 ?
C43 O3 H3 109.5 ?
N8 C1 N1 128.15(14) ?
N8 C1 C2 124.49(14) ?
N1 C1 C2 107.33(13) ?
C3 C2 C7 121.59(15) ?
C3 C2 C1 131.38(15) ?
C7 C2 C1 107.02(13) ?
C2 C3 C4 117.28(15) ?
C2 C3 H3A 121.4 ?
C4 C3 H3A 121.4 ?
C5 C4 C3 121.13(15) ?
C5 C4 H4A 119.4 ?
C3 C4 H4A 119.4 ?
C4 C5 C6 121.35(15) ?
C4 C5 H5A 119.3 ?
C6 C5 H5A 119.3 ?
C7 C6 C5 117.42(15) ?
C7 C6 H6A 121.3 ?
C5 C6 H6A 121.3 ?
C6 C7 C2 121.22(15) ?
C6 C7 C8 131.66(15) ?
C2 C7 C8 107.12(13) ?
N2 C8 N1 128.59(14) ?
N2 C8 C7 122.65(14) ?
N1 C8 C7 108.75(13) ?
N3 C9 N2 127.37(14) ?
N3 C9 C10 109.46(13) ?
N2 C9 C10 123.14(13) ?
C11 C10 C15 121.72(15) ?
C11 C10 C9 131.24(15) ?
C15 C10 C9 107.03(13) ?
C10 C11 C12 117.33(15) ?
C10 C11 H11A 121.3 ?
C12 C11 H11A 121.3 ?
C13 C12 C11 121.15(15) ?
C13 C12 H12A 119.4 ?
C11 C12 H12A 119.4 ?
C12 C13 C14 121.28(15) ?
C12 C13 H13A 119.4 ?
C14 C13 H13A 119.4 ?
C15 C14 C13 117.47(15) ?
C15 C14 H14A 121.3 ?
C13 C14 H14A 121.3 ?
C14 C15 C10 121.00(14) ?
C14 C15 C16 130.46(14) ?
C10 C15 C16 108.53(13) ?
N4 C16 N3 114.39(12) ?
N4 C16 N9 109.15(12) ?
N3 C16 N9 110.99(12) ?
N4 C16 C15 112.23(12) ?
N3 C16 C15 101.92(12) ?
N9 C16 C15 107.84(12) ?
N4 C17 N5 128.02(14) ?
N4 C17 C18 124.70(14) ?
N5 C17 C18 107.28(12) ?
C19 C18 C23 120.94(14) ?
C19 C18 C17 132.34(14) ?
C23 C18 C17 106.72(13) ?
C18 C19 C20 117.75(15) ?
C18 C19 H19A 121.1 ?
C20 C19 H19A 121.1 ?
C21 C20 C19 121.08(15) ?
C21 C20 H20A 119.5 ?
C19 C20 H20A 119.5 ?
C20 C21 C22 121.04(15) ?
C20 C21 H21A 119.5 ?
C22 C21 H21A 119.5 ?
C23 C22 C21 117.50(15) ?
C23 C22 H22A 121.2 ?
C21 C22 H22A 121.2 ?
C22 C23 C18 121.65(14) ?
C22 C23 C24 131.03(14) ?
C18 C23 C24 107.32(13) ?
N6 C24 N5 128.82(14) ?
N6 C24 C23 122.54(13) ?
N5 C24 C23 108.62(13) ?
N7 C25 N6 126.92(14) ?
N7 C25 C26 109.88(13) ?
N6 C25 C26 123.19(14) ?
C27 C26 C31 121.59(15) ?
C27 C26 C25 131.16(15) ?
C31 C26 C25 107.18(13) ?
C26 C27 C28 117.40(15) ?
C26 C27 H27A 121.3 ?
C28 C27 H27A 121.3 ?
C27 C28 C29 121.08(15) ?
C27 C28 H28A 119.5 ?
C29 C28 H28A 119.5 ?
C28 C29 C30 121.13(15) ?
C28 C29 H29A 119.4 ?
C30 C29 H29A 119.4 ?
C31 C30 C29 117.66(15) ?
C31 C30 H30A 121.2 ?
C29 C30 H30A 121.2 ?
C30 C31 C26 121.13(14) ?
C30 C31 C32 130.40(14) ?
C26 C31 C32 108.28(13) ?
N8 C32 N7 114.07(12) ?
N8 C32 N11 108.67(12) ?
N7 C32 N11 111.32(12) ?
N8 C32 C31 113.05(12) ?
N7 C32 C31 102.23(12) ?
N11 C32 C31 107.23(12) ?
N9 C33 N10 129.34(15) ?
N9 C33 C34 123.70(14) ?
N10 C33 C34 106.89(13) ?
C35 C34 C39 121.26(14) ?
C35 C34 C33 131.22(14) ?
C39 C34 C33 107.48(13) ?
C34 C35 C36 117.42(14) ?
C34 C35 H35A 121.3 ?
C36 C35 H35A 121.3 ?
C37 C36 C35 121.25(15) ?
C37 C36 H36A 119.4 ?
C35 C36 H36A 119.4 ?
C36 C37 C38 121.33(15) ?
C36 C37 H37A 119.3 ?
C38 C37 H37A 119.3 ?
C39 C38 C37 117.34(14) ?
C39 C38 H38A 121.3 ?
C37 C38 H38A 121.3 ?
C38 C39 C34 121.37(14) ?
C38 C39 C40 131.90(14) ?
C34 C39 C40 106.73(13) ?
N11 C40 N10 129.16(14) ?
N11 C40 C39 123.19(14) ?
N10 C40 C39 107.64(12) ?
O1 C41 H1B 24(5) ?
C44 O4 H4B 109.5 ?
O4 C44 H44A 109.5 ?
O4 C44 H44B 109.5 ?
H44A C44 H44B 109.5 ?
O4 C44 H44C 109.5 ?
H44A C44 H44C 109.5 ?
H44B C44 H44C 109.5 ?

loop_
_geom_bond_atom_site_label_1
_geom_bond_atom_site_label_2
_geom_bond_distance
_geom_bond_publ_flag
Fe N10 1.8656(13) yes
Fe N3 1.8700(13) yes
Fe N7 1.8728(13) yes
Fe N5 1.9032(13) yes
Fe N1 1.9060(13) yes
Fe O1 1.9999(11) yes
N1 C8 1.358(2) ?
N1 C1 1.4090(19) ?
N2 C8 1.325(2) ?
N2 C9 1.364(2) ?
N3 C9 1.313(2) ?
N3 C16 1.4708(19) ?
N4 C17 1.284(2) ?
N4 C16 1.4664(19) ?
N5 C24 1.3570(19) ?
N5 C17 1.4051(19) ?
N6 C24 1.323(2) ?
N6 C25 1.364(2) ?
N7 C25 1.3141(19) ?
N7 C32 1.4719(19) ?
N8 C1 1.286(2) ?
N8 C32 1.4643(19) ?
N9 C33 1.293(2) ?
N9 C16 1.485(2) ?
N10 C40 1.374(2) ?
N10 C33 1.3850(19) ?
N11 C40 1.2978(19) ?
N11 C32 1.4822(19) ?
O1 C41 1.441(2) ?
O1 H1A 0.8400(11) ?
O1 H1B 0.8400(11) ?
O2 C42 1.422(2) ?
O2 H2 0.8400 ?
O3 C43 1.403(3) ?
O3 H3 0.8400 ?
C1 C2 1.477(2) ?
C2 C3 1.385(2) ?
C2 C7 1.395(2) ?
C3 C4 1.394(2) ?
C3 H3A 0.9500 ?
C4 C5 1.392(3) ?
C4 H4A 0.9500 ?
C5 C6 1.394(2) ?
C5 H5A 0.9500 ?
C6 C7 1.384(2) ?
C6 H6A 0.9500 ?
C7 C8 1.478(2) ?
C9 C10 1.475(2) ?
C10 C11 1.389(2) ?
C10 C15 1.389(2) ?
C11 C12 1.392(2) ?
C11 H11A 0.9500 ?
C12 C13 1.387(3) ?
C12 H12A 0.9500 ?
C13 C14 1.399(2) ?
C13 H13A 0.9500 ?
C14 C15 1.385(2) ?
C14 H14A 0.9500 ?
C15 C16 1.526(2) ?
C17 C18 1.484(2) ?
C18 C19 1.385(2) ?
C18 C23 1.395(2) ?
C19 C20 1.396(2) ?
C19 H19A 0.9500 ?
C20 C21 1.393(2) ?
C20 H20A 0.9500 ?
C21 C22 1.395(2) ?
C21 H21A 0.9500 ?
C22 C23 1.383(2) ?
C22 H22A 0.9500 ?
C23 C24 1.477(2) ?
C25 C26 1.472(2) ?
C26 C27 1.388(2) ?
C26 C31 1.391(2) ?
C27 C28 1.393(2) ?
C27 H27A 0.9500 ?
C28 C29 1.393(2) ?
C28 H28A 0.9500 ?
C29 C30 1.396(2) ?
C29 H29A 0.9500 ?
C30 C31 1.383(2) ?
C30 H30A 0.9500 ?
C31 C32 1.526(2) ?
C33 C34 1.483(2) ?
C34 C35 1.385(2) ?
C34 C39 1.402(2) ?
C35 C36 1.394(2) ?
C35 H35A 0.9500 ?
C36 C37 1.393(2) ?
C36 H36A 0.9500 ?
C37 C38 1.395(2) ?
C37 H37A 0.9500 ?
C38 C39 1.384(2) ?
C38 H38A 0.9500 ?
C39 C40 1.484(2) ?
C41 H1B 0.72(6) ?
C41 H41A 0.9800 ?
C41 H41B 0.9800 ?
C41 H41C 0.9800 ?
C42 H42A 0.9800 ?
C42 H42B 0.9800 ?
C42 H42C 0.9800 ?
C43 H43A 0.9800 ?
C43 H43B 0.9800 ?
C43 H43C 0.9800 ?
O4 C44 1.427(11) ?
O4 H4B 0.8400 ?
C44 H44A 0.9800 ?
C44 H44B 0.9800 ?
C44 H44C 0.9800 ?

loop_
_geom_hbond_atom_site_label_D
_geom_hbond_atom_site_label_H
_geom_hbond_atom_site_label_A
_geom_hbond_distance_DH
_geom_hbond_distance_HA
_geom_hbond_distance_DA
_geom_hbond_angle_DHA
_geom_hbond_site_symmetry_A
O2 H2 N11 0.84 1.87 2.6986(17) 169.0 .
O3 H3 N9 0.84 2.00 2.8374(19) 174.2 .
O1 H1A O2 0.8400(11) 1.724(2) 2.5634(15) 177.3(19) 2_646

loop_
_geom_torsion_atom_site_label_1
_geom_torsion_atom_site_label_2
_geom_torsion_atom_site_label_3
_geom_torsion_atom_site_label_4
_geom_torsion
N10 Fe N1 C8 -109.05(12)
N3 Fe N1 C8 -22.34(12)
N7 Fe N1 C8 164.18(12)
N5 Fe N1 C8 71.9(6)
O1 Fe N1 C8 70.53(12)
N10 Fe N1 C1 88.68(12)
N3 Fe N1 C1 175.38(12)
N7 Fe N1 C1 1.90(12)
N5 Fe N1 C1 -90.3(6)
O1 Fe N1 C1 -91.75(12)
N10 Fe N3 C9 107.15(14)
N7 Fe N3 C9 107.6(5)
N5 Fe N3 C9 -160.00(14)
N1 Fe N3 C9 14.55(14)
O1 Fe N3 C9 -70.62(13)
N10 Fe N3 C16 -56.35(11)
N7 Fe N3 C16 -55.9(5)
N5 Fe N3 C16 36.50(11)
N1 Fe N3 C16 -148.95(11)
O1 Fe N3 C16 125.88(11)
N10 Fe N5 C24 -110.55(12)
N3 Fe N5 C24 162.70(12)
N7 Fe N5 C24 -23.82(12)
N1 Fe N5 C24 68.5(6)
O1 Fe N5 C24 69.87(12)
N10 Fe N5 C17 87.01(12)
N3 Fe N5 C17 0.27(12)
N7 Fe N5 C17 173.75(12)
N1 Fe N5 C17 -94.0(6)
O1 Fe N5 C17 -92.57(12)
N10 Fe N7 C25 105.26(13)
N3 Fe N7 C25 104.8(5)
N5 Fe N7 C25 12.35(13)
N1 Fe N7 C25 -162.19(13)
O1 Fe N7 C25 -76.97(13)
N10 Fe N7 C32 -56.83(11)
N3 Fe N7 C32 -57.3(5)
N5 Fe N7 C32 -149.73(11)
N1 Fe N7 C32 35.72(11)
O1 Fe N7 C32 120.94(10)
N3 Fe N10 C40 -150.25(12)
N7 Fe N10 C40 29.80(12)
N5 Fe N10 C40 119.29(12)
N1 Fe N10 C40 -60.61(12)
N3 Fe N10 C33 26.22(12)
N7 Fe N10 C33 -153.73(12)
N5 Fe N10 C33 -64.24(12)
N1 Fe N10 C33 115.85(12)
N3 Fe O1 C41 -66.99(14)
N7 Fe O1 C41 113.21(14)
N5 Fe O1 C41 23.60(14)
N1 Fe O1 C41 -156.54(15)
C32 N8 C1 N1 -2.7(2)
C32 N8 C1 C2 175.07(14)
C8 N1 C1 N8 176.21(15)
Fe N1 C1 N8 -19.4(2)
C8 N1 C1 C2 -1.90(16)
Fe N1 C1 C2 162.44(10)
N8 C1 C2 C3 2.8(3)
N1 C1 C2 C3 -179.00(16)
N8 C1 C2 C7 -175.61(15)
N1 C1 C2 C7 2.58(17)
C7 C2 C3 C4 -0.3(2)
C1 C2 C3 C4 -178.54(16)
C2 C3 C4 C5 0.6(2)
C3 C4 C5 C6 0.1(3)
C4 C5 C6 C7 -1.0(2)
C5 C6 C7 C2 1.3(2)
C5 C6 C7 C8 -178.46(16)
C3 C2 C7 C6 -0.7(2)
C1 C2 C7 C6 177.95(14)
C3 C2 C7 C8 179.16(14)
C1 C2 C7 C8 -2.23(17)
C9 N2 C8 N1 5.1(2)
C9 N2 C8 C7 -173.66(14)
C1 N1 C8 N2 -178.37(15)
Fe N1 C8 N2 17.0(2)
C1 N1 C8 C7 0.53(17)
Fe N1 C8 C7 -164.08(10)
C6 C7 C8 N2 -0.1(3)
C2 C7 C8 N2 -179.89(14)
C6 C7 C8 N1 -179.07(16)
C2 C7 C8 N1 1.13(17)
C16 N3 C9 N2 165.98(15)
Fe N3 C9 N2 1.5(2)
C16 N3 C9 C10 -11.90(17)
Fe N3 C9 C10 -176.37(10)
C8 N2 C9 N3 -15.3(2)
C8 N2 C9 C10 162.28(14)
N3 C9 C10 C11 -172.77(16)
N2 C9 C10 C11 9.2(3)
N3 C9 C10 C15 7.82(17)
N2 C9 C10 C15 -170.17(14)
C15 C10 C11 C12 -0.3(2)
C9 C10 C11 C12 -179.60(16)
C10 C11 C12 C13 1.6(3)
C11 C12 C13 C14 -0.9(3)
C12 C13 C14 C15 -1.2(2)
C13 C14 C15 C10 2.4(2)
C13 C14 C15 C16 -179.45(15)
C11 C10 C15 C14 -1.8(2)
C9 C10 C15 C14 177.70(14)
C11 C10 C15 C16 179.73(14)
C9 C10 C15 C16 -0.79(17)
C17 N4 C16 N3 41.19(19)
C17 N4 C16 N9 -83.84(16)
C17 N4 C16 C15 156.68(14)
C9 N3 C16 N4 132.15(13)
Fe N3 C16 N4 -61.89(15)
C9 N3 C16 N9 -103.81(14)
Fe N3 C16 N9 62.16(14)
C9 N3 C16 C15 10.79(16)
Fe N3 C16 C15 176.76(9)
C33 N9 C16 N4 102.88(15)
C33 N9 C16 N3 -24.10(18)
C33 N9 C16 C15 -134.95(14)
C14 C15 C16 N4 53.4(2)
C10 C15 C16 N4 -128.35(14)
C14 C15 C16 N3 176.19(16)
C10 C15 C16 N3 -5.52(16)
C14 C15 C16 N9 -66.9(2)
C10 C15 C16 N9 111.39(14)
C16 N4 C17 N5 -0.9(2)
C16 N4 C17 C18 178.63(14)
C24 N5 C17 N4 176.81(15)
Fe N5 C17 N4 -18.8(2)
C24 N5 C17 C18 -2.78(16)
Fe N5 C17 C18 161.60(10)
N4 C17 C18 C19 1.0(3)
N5 C17 C18 C19 -179.40(16)
N4 C17 C18 C23 -178.46(15)
N5 C17 C18 C23 1.15(16)
C23 C18 C19 C20 -1.9(2)
C17 C18 C19 C20 178.69(16)
C18 C19 C20 C21 0.7(2)
C19 C20 C21 C22 1.0(2)
C20 C21 C22 C23 -1.5(2)
C21 C22 C23 C18 0.3(2)
C21 C22 C23 C24 -179.42(15)
C19 C18 C23 C22 1.4(2)
C17 C18 C23 C22 -179.05(14)
C19 C18 C23 C24 -178.78(14)
C17 C18 C23 C24 0.75(16)
C25 N6 C24 N5 4.4(2)
C25 N6 C24 C23 -173.71(14)
C17 N5 C24 N6 -175.05(15)
Fe N5 C24 N6 20.2(2)
C17 N5 C24 C23 3.27(17)
Fe N5 C24 C23 -161.49(10)
C22 C23 C24 N6 -4.3(3)
C18 C23 C24 N6 175.96(14)
C22 C23 C24 N5 177.28(16)
C18 C23 C24 N5 -2.49(17)
C32 N7 C25 N6 169.87(14)
Fe N7 C25 N6 6.7(2)
C32 N7 C25 C26 -8.73(17)
Fe N7 C25 C26 -171.87(10)
C24 N6 C25 N7 -19.0(2)
C24 N6 C25 C26 159.41(14)
N7 C25 C26 C27 -179.17(16)
N6 C25 C26 C27 2.2(3)
N7 C25 C26 C31 3.95(17)
N6 C25 C26 C31 -174.72(14)
C31 C26 C27 C28 -0.8(2)
C25 C26 C27 C28 -177.35(15)
C26 C27 C28 C29 0.4(2)
C27 C28 C29 C30 0.5(3)
C28 C29 C30 C31 -1.0(2)
C29 C30 C31 C26 0.5(2)
C29 C30 C31 C32 174.85(15)
C27 C26 C31 C30 0.4(2)
C25 C26 C31 C30 177.63(14)
C27 C26 C31 C32 -175.05(14)
C25 C26 C31 C32 2.19(16)
C1 N8 C32 N7 43.99(18)
C1 N8 C32 N11 -80.85(16)
C1 N8 C32 C31 160.23(13)
C25 N7 C32 N8 131.91(13)
Fe N7 C32 N8 -63.28(14)
C25 N7 C32 N11 -104.67(14)
Fe N7 C32 N11 60.13(14)
C25 N7 C32 C31 9.53(16)
Fe N7 C32 C31 174.34(9)
C40 N11 C32 N8 103.92(15)
C40 N11 C32 N7 -22.53(19)
C40 N11 C32 C31 -133.57(14)
C30 C31 C32 N8 55.3(2)
C26 C31 C32 N8 -129.83(14)
C30 C31 C32 N7 178.38(15)
C26 C31 C32 N7 -6.75(15)
C30 C31 C32 N11 -64.4(2)
C26 C31 C32 N11 110.42(14)
C16 N9 C33 N10 -5.7(2)
C16 N9 C33 C34 170.76(13)
C40 N10 C33 N9 176.10(14)
Fe N10 C33 N9 -0.8(2)
C40 N10 C33 C34 -0.81(16)
Fe N10 C33 C34 -177.68(9)
N9 C33 C34 C35 3.0(3)
N10 C33 C34 C35 -179.89(15)
N9 C33 C34 C39 -174.50(14)
N10 C33 C34 C39 2.63(16)
C39 C34 C35 C36 1.6(2)
C33 C34 C35 C36 -175.59(15)
C34 C35 C36 C37 -1.6(2)
C35 C36 C37 C38 0.2(3)
C36 C37 C38 C39 1.2(2)
C37 C38 C39 C34 -1.2(2)
C37 C38 C39 C40 179.92(15)
C35 C34 C39 C38 -0.2(2)
C33 C34 C39 C38 177.56(14)
C35 C34 C39 C40 178.92(13)
C33 C34 C39 C40 -3.29(16)
C32 N11 C40 N10 -4.2(2)
C32 N11 C40 C39 174.48(13)
C33 N10 C40 N11 177.59(15)
Fe N10 C40 N11 -5.5(2)
C33 N10 C40 C39 -1.22(16)
Fe N10 C40 C39 175.66(9)
C38 C39 C40 N11 3.0(3)
C34 C39 C40 N11 -176.04(14)
C38 C39 C40 N10 -178.11(16)
C34 C39 C40 N10 2.86(16)
